data_2238491
loop_
_publ_author_name
'Meenakshi, T. G.'
'Devarajegowda, H. C.'
'Kumar, K. Mahesh'
'Kotresh, O.'
'Devaru, Venkatesh B.'

_publ_section_title
;
 2-Oxo-2-(2-oxo-2<i>H</i>-chromen-3-yl)ethyl diethyldithiocarbamate
;
_journal_coeditor_code HB7115
_journal_issue 9
_journal_name_full 'Acta Crystallographica Section E'
_journal_page_first o1454
_journal_paper_doi 10.1107/S1600536813021806
_journal_volume 69
_journal_year 2013
_chemical_formula_iupac 'C16 H17 N O3 S2'
_chemical_formula_moiety 'C16 H17 N O3 S2'
_chemical_formula_sum 'C16 H17 N O3 S2'
_chemical_formula_weight 335.43
_chemical_melting_point 380
_chemical_name_systematic
;
2-Oxo-2-(2-oxo-2<i>H</i>-chromen-3-yl)ethyl diethyldithiocarbamate
;
_space_group_IT_number 60
_symmetry_cell_setting orthorhombic
_symmetry_space_group_name_Hall '-P 2n 2ab'
_symmetry_space_group_name_H-M 'P b c n'
_atom_sites_solution_hydrogens geom
_atom_sites_solution_primary direct
_atom_sites_solution_secondary difmap
_audit_creation_method SHELXL-97
_cell_angle_alpha 90.00
_cell_angle_beta 90.00
_cell_angle_gamma 90.00
_cell_formula_units_Z 8
_cell_length_a 16.3379(5)
_cell_length_b 9.6445(3)
_cell_length_c 20.5078(6)
_cell_measurement_reflns_used 2831
_cell_measurement_temperature 296(2)
_cell_measurement_theta_max 25.00
_cell_measurement_theta_min 1.99
_cell_volume 3231.43(17)
_computing_cell_refinement 'SAINT (Bruker, 2001)'
_computing_data_collection 'SMART (Bruker, 2001)'
_computing_data_reduction 'SAINT (Bruker, 2001)'
_computing_molecular_graphics 'ORTEP-3 for Windows (Farrugia, 2012)'
_computing_publication_material 'SHELXL97 (Sheldrick, 2008)'
_computing_structure_refinement 'SHELXL97 (Sheldrick, 2008)'
_computing_structure_solution 'SHELXS97 (Sheldrick, 2008)'
_diffrn_ambient_temperature 296(2)
_diffrn_measured_fraction_theta_full 0.992
_diffrn_measured_fraction_theta_max 0.992
_diffrn_measurement_device_type 'Bruker SMART CCD'
_diffrn_measurement_method '\w and \f scans'
_diffrn_radiation_monochromator graphite
_diffrn_radiation_source 'fine-focus sealed tube'
_diffrn_radiation_type MoK\a
_diffrn_radiation_wavelength 0.71073
_diffrn_reflns_av_R_equivalents 0.0299
_diffrn_reflns_av_sigmaI/netI 0.0257
_diffrn_reflns_limit_h_max 16
_diffrn_reflns_limit_h_min -19
_diffrn_reflns_limit_k_max 11
_diffrn_reflns_limit_k_min -11
_diffrn_reflns_limit_l_max 23
_diffrn_reflns_limit_l_min -21
_diffrn_reflns_number 12047
_diffrn_reflns_theta_full 25.00
_diffrn_reflns_theta_max 25.00
_diffrn_reflns_theta_min 1.99
_exptl_absorpt_coefficient_mu 0.341
_exptl_absorpt_correction_T_max 1.0000
_exptl_absorpt_correction_T_min 0.7700
_exptl_absorpt_correction_type psi-scan
_exptl_absorpt_process_details '(SADABS; Bruker, 2001)'
_exptl_crystal_colour colourless
_exptl_crystal_density_diffrn 1.379
_exptl_crystal_density_method 'not measured'
_exptl_crystal_description block
_exptl_crystal_F_000 1408
_exptl_crystal_size_max 0.24
_exptl_crystal_size_mid 0.20
_exptl_crystal_size_min 0.12
_refine_diff_density_max 0.208
_refine_diff_density_min -0.177
_refine_ls_extinction_method none
_refine_ls_goodness_of_fit_ref 1.049
_refine_ls_hydrogen_treatment constr
_refine_ls_matrix_type full
_refine_ls_number_parameters 199
_refine_ls_number_reflns 2831
_refine_ls_number_restraints 0
_refine_ls_restrained_S_all 1.049
_refine_ls_R_factor_all 0.0528
_refine_ls_R_factor_gt 0.0351
_refine_ls_shift/su_max 0.001
_refine_ls_shift/su_mean 0.000
_refine_ls_structure_factor_coef Fsqd
_refine_ls_weighting_details 'calc w=1/[\s^2^(Fo^2^)+(0.0414P)^2^+0.5615P] where P=(Fo^2^+2Fc^2^)/3'
_refine_ls_weighting_scheme calc
_refine_ls_wR_factor_gt 0.0835
_refine_ls_wR_factor_ref 0.0895
_reflns_number_gt 2129
_reflns_number_total 2831
_reflns_threshold_expression I>2\s(I)
_cod_data_source_file hb7115.cif
_cod_data_source_block I
_cod_database_code 2238491
_cod_database_fobs_code 2238491

loop_
_symmetry_equiv_pos_as_xyz
'x, y, z'
'x+1/2, -y+1/2, -z'
'-x, y, -z+1/2'
'-x+1/2, -y+1/2, z+1/2'
'-x, -y, -z'
'-x-1/2, y-1/2, z'
'x, -y, z-1/2'
'x-1/2, y-1/2, -z-1/2'

loop_
_atom_site_type_symbol
_atom_site_label
_atom_site_fract_x
_atom_site_fract_y
_atom_site_fract_z
_atom_site_U_iso_or_equiv
_atom_site_adp_type
_atom_site_calc_flag
_atom_site_refinement_flags
_atom_site_occupancy
_atom_site_symmetry_multiplicity
S S1 0.20407(3) 0.56622(6) 0.33761(2) 0.05998(19) Uani d . 1 1
S S2 0.11615(3) 0.32066(6) 0.28013(3) 0.05692(18) Uani d . 1 1
O O3 0.17542(8) 0.09457(14) 0.53601(7) 0.0570(4) Uani d . 1 1
O O4 0.26174(8) 0.23027(17) 0.48512(7) 0.0714(5) Uani d . 1 1
O O5 0.07374(9) 0.50120(16) 0.43332(7) 0.0685(4) Uani d . 1 1
N N6 0.13841(10) 0.56284(17) 0.22176(7) 0.0501(4) Uani d . 1 1
C C7 0.19123(12) 0.2115(2) 0.49934(9) 0.0490(5) Uani d . 1 1
C C8 0.12118(10) 0.2984(2) 0.48279(8) 0.0417(4) Uani d . 1 1
C C9 0.04753(11) 0.2690(2) 0.50922(9) 0.0468(5) Uani d . 1 1
H H9 0.0038 0.3278 0.5004 0.056 Uiso calc R 1 1
C C10 0.03396(11) 0.1524(2) 0.54993(9) 0.0449(5) Uani d . 1 1
C C11 0.09952(12) 0.0653(2) 0.56141(9) 0.0481(5) Uani d . 1 1
C C12 0.09278(14) -0.0535(2) 0.59863(11) 0.0628(6) Uani d . 1 1
H H12 0.1376 -0.1114 0.6050 0.075 Uiso calc R 1 1
C C13 0.01817(15) -0.0843(2) 0.62606(11) 0.0658(6) Uani d . 1 1
H H13 0.0126 -0.1631 0.6518 0.079 Uiso calc R 1 1
C C14 -0.04852(14) 0.0007(3) 0.61575(11) 0.0631(6) Uani d . 1 1
H H14 -0.0987 -0.0217 0.6344 0.076 Uiso calc R 1 1
C C15 -0.04160(12) 0.1179(2) 0.57822(10) 0.0577(5) Uani d . 1 1
H H15 -0.0869 0.1744 0.5715 0.069 Uiso calc R 1 1
C C16 0.12926(12) 0.4194(2) 0.43773(9) 0.0468(5) Uani d . 1 1
C C17 0.20748(12) 0.4352(2) 0.39882(9) 0.0517(5) Uani d . 1 1
H H17A 0.2200 0.3473 0.3782 0.062 Uiso calc R 1 1
H H17B 0.2518 0.4563 0.4287 0.062 Uiso calc R 1 1
C C18 0.14928(10) 0.4828(2) 0.27391(9) 0.0445(5) Uani d . 1 1
C C19 0.08964(13) 0.5153(3) 0.16571(9) 0.0585(6) Uani d . 1 1
H H19A 0.0624 0.5941 0.1459 0.070 Uiso calc R 1 1
H H19B 0.0478 0.4515 0.1808 0.070 Uiso calc R 1 1
C C20 0.14183(16) 0.4445(3) 0.11560(11) 0.0759(7) Uani d . 1 1
H H20A 0.1082 0.4155 0.0797 0.114 Uiso calc R 1 1
H H20B 0.1677 0.3650 0.1348 0.114 Uiso calc R 1 1
H H20C 0.1829 0.5077 0.1003 0.114 Uiso calc R 1 1
C C21 0.17643(16) 0.7006(2) 0.21421(11) 0.0694(7) Uani d . 1 1
H H21A 0.1894 0.7154 0.1686 0.083 Uiso calc R 1 1
H H21B 0.2273 0.7027 0.2385 0.083 Uiso calc R 1 1
C C22 0.1227(2) 0.8147(3) 0.23727(15) 0.1102(11) Uani d . 1 1
H H22A 0.1500 0.9019 0.2312 0.165 Uiso calc R 1 1
H H22B 0.1108 0.8019 0.2827 0.165 Uiso calc R 1 1
H H22C 0.0726 0.8141 0.2128 0.165 Uiso calc R 1 1

loop_
_atom_site_aniso_label
_atom_site_aniso_U_11
_atom_site_aniso_U_22
_atom_site_aniso_U_33
_atom_site_aniso_U_12
_atom_site_aniso_U_13
_atom_site_aniso_U_23
S1 0.0785(4) 0.0517(4) 0.0498(3) -0.0153(3) -0.0134(3) 0.0112(3)
S2 0.0549(3) 0.0488(3) 0.0670(4) -0.0095(2) 0.0006(2) 0.0070(3)
O3 0.0494(8) 0.0523(9) 0.0693(9) 0.0053(6) -0.0001(7) 0.0199(8)
O4 0.0480(8) 0.0799(12) 0.0864(11) 0.0065(8) 0.0037(7) 0.0350(9)
O5 0.0805(10) 0.0611(10) 0.0639(9) 0.0304(9) 0.0120(8) 0.0156(8)
N6 0.0563(9) 0.0491(11) 0.0450(9) -0.0060(8) -0.0037(7) 0.0071(8)
C7 0.0536(12) 0.0485(13) 0.0448(10) 0.0028(10) -0.0023(9) 0.0057(10)
C8 0.0506(11) 0.0390(11) 0.0356(9) 0.0048(9) -0.0019(8) -0.0038(8)
C9 0.0534(11) 0.0435(12) 0.0434(10) 0.0095(9) -0.0031(9) -0.0056(10)
C10 0.0523(11) 0.0425(12) 0.0400(10) 0.0011(9) 0.0001(8) -0.0056(9)
C11 0.0524(11) 0.0464(13) 0.0455(11) -0.0041(10) -0.0007(9) 0.0004(10)
C12 0.0667(14) 0.0510(14) 0.0707(14) -0.0007(11) -0.0040(11) 0.0134(12)
C13 0.0846(17) 0.0540(15) 0.0588(13) -0.0160(13) 0.0022(12) 0.0081(12)
C14 0.0659(14) 0.0632(16) 0.0602(13) -0.0158(13) 0.0136(11) -0.0075(12)
C15 0.0561(12) 0.0583(14) 0.0586(12) -0.0002(10) 0.0072(10) -0.0059(12)
C16 0.0591(12) 0.0428(12) 0.0384(10) 0.0064(10) -0.0055(9) -0.0019(9)
C17 0.0594(12) 0.0510(13) 0.0445(10) -0.0019(10) -0.0054(9) 0.0073(10)
C18 0.0390(9) 0.0486(12) 0.0460(11) 0.0000(9) 0.0043(8) 0.0051(10)
C19 0.0561(11) 0.0673(15) 0.0522(12) -0.0056(11) -0.0109(10) 0.0059(12)
C20 0.0916(17) 0.0818(19) 0.0544(13) 0.0017(14) -0.0066(12) -0.0065(13)
C21 0.0908(16) 0.0625(16) 0.0550(13) -0.0156(13) -0.0106(12) 0.0138(12)
C22 0.177(3) 0.068(2) 0.085(2) 0.024(2) -0.017(2) 0.0027(17)

loop_
_atom_type_symbol
_atom_type_description
_atom_type_scat_dispersion_real
_atom_type_scat_dispersion_imag
_atom_type_scat_source
C C 0.0033 0.0016 'International Tables Vol C Tables 4.2.6.8 and 6.1.1.4'
H H 0.0000 0.0000 'International Tables Vol C Tables 4.2.6.8 and 6.1.1.4'
N N 0.0061 0.0033 'International Tables Vol C Tables 4.2.6.8 and 6.1.1.4'
O O 0.0106 0.0060 'International Tables Vol C Tables 4.2.6.8 and 6.1.1.4'
S S 0.1246 0.1234 'International Tables Vol C Tables 4.2.6.8 and 6.1.1.4'

loop_
_geom_angle_atom_site_label_1
_geom_angle_atom_site_label_2
_geom_angle_atom_site_label_3
_geom_angle
C18 S1 C17 102.29(9)
C11 O3 C7 122.91(15)
C18 N6 C19 121.27(17)
C18 N6 C21 123.41(16)
C19 N6 C21 115.27(16)
O4 C7 O3 115.77(17)
O4 C7 C8 127.52(19)
O3 C7 C8 116.71(16)
C9 C8 C7 119.04(18)
C9 C8 C16 119.41(17)
C7 C8 C16 121.55(16)
C8 C9 C10 122.84(17)
C8 C9 H9 118.6
C10 C9 H9 118.6
C11 C10 C15 117.86(19)
C11 C10 C9 117.47(17)
C15 C10 C9 124.65(18)
O3 C11 C10 120.69(17)
O3 C11 C12 116.85(18)
C10 C11 C12 122.46(19)
C13 C12 C11 118.4(2)
C13 C12 H12 120.8
C11 C12 H12 120.8
C12 C13 C14 120.6(2)
C12 C13 H13 119.7
C14 C13 H13 119.7
C15 C14 C13 120.7(2)
C15 C14 H14 119.7
C13 C14 H14 119.7
C14 C15 C10 120.0(2)
C14 C15 H15 120.0
C10 C15 H15 120.0
O5 C16 C8 119.41(18)
O5 C16 C17 121.94(18)
C8 C16 C17 118.65(16)
C16 C17 S1 114.62(14)
C16 C17 H17A 108.6
S1 C17 H17A 108.6
C16 C17 H17B 108.6
S1 C17 H17B 108.6
H17A C17 H17B 107.6
N6 C18 S2 124.38(14)
N6 C18 S1 113.30(14)
S2 C18 S1 122.31(11)
N6 C19 C20 111.66(17)
N6 C19 H19A 109.3
C20 C19 H19A 109.3
N6 C19 H19B 109.3
C20 C19 H19B 109.3
H19A C19 H19B 107.9
C19 C20 H20A 109.5
C19 C20 H20B 109.5
H20A C20 H20B 109.5
C19 C20 H20C 109.5
H20A C20 H20C 109.5
H20B C20 H20C 109.5
N6 C21 C22 112.7(2)
N6 C21 H21A 109.1
C22 C21 H21A 109.1
N6 C21 H21B 109.1
C22 C21 H21B 109.1
H21A C21 H21B 107.8
C21 C22 H22A 109.5
C21 C22 H22B 109.5
H22A C22 H22B 109.5
C21 C22 H22C 109.5
H22A C22 H22C 109.5
H22B C22 H22C 109.5

loop_
_geom_bond_atom_site_label_1
_geom_bond_atom_site_label_2
_geom_bond_distance
S1 C18 1.7762(19)
S1 C17 1.7818(19)
S2 C18 1.660(2)
O3 C11 1.374(2)
O3 C7 1.380(2)
O4 C7 1.202(2)
O5 C16 1.206(2)
N6 C18 1.331(2)
N6 C19 1.472(2)
N6 C21 1.474(3)
C7 C8 1.459(3)
C8 C9 1.350(2)
C8 C16 1.494(3)
C9 C10 1.418(3)
C9 H9 0.9300
C10 C11 1.381(3)
C10 C15 1.404(3)
C11 C12 1.382(3)
C12 C13 1.375(3)
C12 H12 0.9300
C13 C14 1.380(3)
C13 H13 0.9300
C14 C15 1.372(3)
C14 H14 0.9300
C15 H15 0.9300
C16 C17 1.514(3)
C17 H17A 0.9700
C17 H17B 0.9700
C19 C20 1.500(3)
C19 H19A 0.9700
C19 H19B 0.9700
C20 H20A 0.9600
C20 H20B 0.9600
C20 H20C 0.9600
C21 C22 1.485(4)
C21 H21A 0.9700
C21 H21B 0.9700
C22 H22A 0.9600
C22 H22B 0.9600
C22 H22C 0.9600

loop_
_geom_hbond_atom_site_label_D
_geom_hbond_atom_site_label_H
_geom_hbond_atom_site_label_A
_geom_hbond_site_symmetry_A
_geom_hbond_distance_DH
_geom_hbond_distance_HA
_geom_hbond_distance_DA
_geom_hbond_angle_DHA
_geom_hbond_publ_flag
C9 H9 O5 5_566 0.93 2.49 3.198(2) 134 yes

loop_
_geom_torsion_atom_site_label_1
_geom_torsion_atom_site_label_2
_geom_torsion_atom_site_label_3
_geom_torsion_atom_site_label_4
_geom_torsion
C11 O3 C7 O4 173.66(18)
C11 O3 C7 C8 -5.8(3)
O4 C7 C8 C9 -172.6(2)
O3 C7 C8 C9 6.8(3)
O4 C7 C8 C16 6.9(3)
O3 C7 C8 C16 -173.64(15)
C7 C8 C9 C10 -3.5(3)
C16 C8 C9 C10 176.94(17)
C8 C9 C10 C11 -1.1(3)
C8 C9 C10 C15 -179.82(18)
C7 O3 C11 C10 1.4(3)
C7 O3 C11 C12 -178.37(18)
C15 C10 C11 O3 -178.91(17)
C9 C10 C11 O3 2.3(3)
C15 C10 C11 C12 0.8(3)
C9 C10 C11 C12 -177.98(19)
O3 C11 C12 C13 178.51(18)
C10 C11 C12 C13 -1.2(3)
C11 C12 C13 C14 1.0(3)
C12 C13 C14 C15 -0.3(3)
C13 C14 C15 C10 -0.1(3)
C11 C10 C15 C14 -0.1(3)
C9 C10 C15 C14 178.54(19)
C9 C8 C16 O5 11.3(3)
C7 C8 C16 O5 -168.29(18)
C9 C8 C16 C17 -168.69(17)
C7 C8 C16 C17 11.7(3)
O5 C16 C17 S1 -9.5(3)
C8 C16 C17 S1 170.48(13)
C18 S1 C17 C16 -78.83(16)
C19 N6 C18 S2 4.5(3)
C21 N6 C18 S2 -172.67(17)
C19 N6 C18 S1 -175.84(14)
C21 N6 C18 S1 7.0(2)
C17 S1 C18 N6 179.60(14)
C17 S1 C18 S2 -0.70(14)
C18 N6 C19 C20 -91.4(2)
C21 N6 C19 C20 86.0(2)
C18 N6 C21 C22 -93.0(2)
C19 N6 C21 C22 89.7(2)
